data_7205941
loop_
_publ_author_name
'Liu, Ying-Ying'
'Wang, Zhi-Hui'
'Yang, Jin'
'Liu, Bo'
'Liu, Yun-Yu'
'Ma, Jian-Fang'

_publ_section_title
;
 A series of coordination polymers based on reduced Schiff base
 multidentate anions and bis(imidazole) ligands: syntheses, structures
 and photoluminescence
;
_journal_issue 11
_journal_name_full CrystEngComm
_journal_page_first 3811
_journal_paper_doi 10.1039/c1ce05019b
_journal_volume 13
_journal_year 2011
_chemical_formula_sum 'C25 H27 Co N5 O5'
_chemical_formula_weight 536.45
_chemical_name_systematic
;
?
;
_space_group_IT_number 33
_symmetry_cell_setting orthorhombic
_symmetry_space_group_name_Hall 'P 2c -2n'
_symmetry_space_group_name_H-M 'P n a 21'
_atom_sites_solution_hydrogens geom
_atom_sites_solution_primary direct
_atom_sites_solution_secondary difmap
_audit_creation_method SHELXL-97
_cell_angle_alpha 90.00
_cell_angle_beta 90.00
_cell_angle_gamma 90.00
_cell_formula_units_Z 4
_cell_length_a 18.3946(7)
_cell_length_b 9.8739(3)
_cell_length_c 13.2948(5)
_cell_measurement_temperature 293(2)
_cell_volume 2414.69(15)
_computing_cell_refinement CrysAlis
_computing_data_collection 'CrysAlis (Oxford Diffraction, 2006)'
_computing_data_reduction CrysAlis
_computing_structure_refinement 'SHELXL-97 (Sheldrick, 1997)'
_computing_structure_solution 'SHELXS-97 (Sheldrick, 1997)'
_diffrn_ambient_temperature 293(2)
_diffrn_detector_area_resol_mean 10.0
_diffrn_measured_fraction_theta_full 0.994
_diffrn_measured_fraction_theta_max 0.911
_diffrn_measurement_device_type 'Oxford Diffraction Gemini R Ultra'
_diffrn_measurement_method '\w scan'
_diffrn_radiation_monochromator graphite
_diffrn_radiation_source 'fine-focus sealed tube'
_diffrn_radiation_type MoK\a
_diffrn_radiation_wavelength 0.71073
_diffrn_reflns_av_R_equivalents 0.0545
_diffrn_reflns_av_sigmaI/netI 0.1070
_diffrn_reflns_limit_h_max 24
_diffrn_reflns_limit_h_min -25
_diffrn_reflns_limit_k_max 9
_diffrn_reflns_limit_k_min -13
_diffrn_reflns_limit_l_max 18
_diffrn_reflns_limit_l_min -15
_diffrn_reflns_number 12642
_diffrn_reflns_theta_full 25.00
_diffrn_reflns_theta_max 29.71
_diffrn_reflns_theta_min 4.27
_exptl_absorpt_coefficient_mu 0.758
_exptl_absorpt_correction_T_max 0.87
_exptl_absorpt_correction_T_min 0.82
_exptl_absorpt_correction_type multi-scan
_exptl_absorpt_process_details
;
CrysAlis (Oxford Diffraction, 2006)
;
_exptl_crystal_colour purple
_exptl_crystal_density_diffrn 1.476
_exptl_crystal_density_method 'not measured'
_exptl_crystal_description block
_exptl_crystal_F_000 1116
_exptl_crystal_size_max 0.25
_exptl_crystal_size_mid 0.22
_exptl_crystal_size_min 0.18
_refine_diff_density_max 0.478
_refine_diff_density_min -0.241
_refine_diff_density_rms 0.039
_refine_ls_abs_structure_details 'Flack H D (1983), Acta Cryst. A39, 876-881'
_refine_ls_abs_structure_Flack 0.542(11)
_refine_ls_extinction_method none
_refine_ls_goodness_of_fit_ref 0.807
_refine_ls_hydrogen_treatment mixed
_refine_ls_matrix_type full
_refine_ls_number_parameters 335
_refine_ls_number_reflns 5259
_refine_ls_number_restraints 4
_refine_ls_restrained_S_all 0.807
_refine_ls_R_factor_all 0.0876
_refine_ls_R_factor_gt 0.0349
_refine_ls_shift/su_max 0.000
_refine_ls_shift/su_mean 0.000
_refine_ls_structure_factor_coef Fsqd
_refine_ls_weighting_details 'calc w=1/[\s^2^(Fo^2^)+(0.0107P)^2^+0.0000P] where P=(Fo^2^+2Fc^2^)/3'
_refine_ls_weighting_scheme calc
_refine_ls_wR_factor_gt 0.0436
_refine_ls_wR_factor_ref 0.0478
_reflns_number_gt 2884
_reflns_number_total 5259
_reflns_threshold_expression >2sigma(I)
_cod_data_source_file c1ce05019b.txt
_cod_data_source_block 8
_cod_depositor_comments
;
The following automatic conversions were performed:
'_symmetry_cell_setting' value 'Orthorhombic' changed to 'orthorhombic'
according to '/home/saulius/struct/CIF-dictionaries/cif_core.dic'
dictionary named 'cif_core.dic' version 2.4.1 from 2010-06-29.

Automatic conversion script
Id: cif_fix_enum 1555 2011-01-17 13:19:09Z saulius 
;
_cod_original_sg_symbol_Hall 'P 2c -2n '
_cod_database_code 7205941

loop_
_symmetry_equiv_pos_as_xyz
'x, y, z'
'-x, -y, z+1/2'
'-x+1/2, y+1/2, z+1/2'
'x+1/2, -y+1/2, z'

loop_
_atom_site_label
_atom_site_type_symbol
_atom_site_fract_x
_atom_site_fract_y
_atom_site_fract_z
_atom_site_U_iso_or_equiv
_atom_site_adp_type
_atom_site_occupancy
_atom_site_symmetry_multiplicity
_atom_site_calc_flag
_atom_site_refinement_flags
_atom_site_disorder_assembly
_atom_site_disorder_group
Co1 Co 0.059638(16) 0.07863(3) 0.27775(3) 0.03993(9) Uani 1 1 d . . .
C1 C 0.09292(13) -0.2241(3) 0.2662(3) 0.0464(7) Uani 1 1 d . . .
H1 H 0.0815 -0.2276 0.1981 0.056 Uiso 1 1 calc R . .
C2 C 0.11530(17) -0.1516(3) 0.4120(2) 0.0590(9) Uani 1 1 d . . .
H2 H 0.1224 -0.0939 0.4664 0.071 Uiso 1 1 calc R . .
C3 C 0.12235(17) -0.2871(4) 0.4157(3) 0.0594(9) Uani 1 1 d . . .
H3 H 0.1349 -0.3390 0.4714 0.071 Uiso 1 1 calc R . .
C4 C 0.10936(13) -0.4726(2) 0.2878(3) 0.0514(8) Uani 1 1 d . . .
H4A H 0.0760 -0.4832 0.2318 0.062 Uiso 1 1 calc R . .
H4B H 0.0927 -0.5308 0.3418 0.062 Uiso 1 1 calc R . .
C5 C 0.18509(13) -0.5183(2) 0.2549(2) 0.0466(8) Uani 1 1 d . . .
H5A H 0.2186 -0.5049 0.3103 0.056 Uiso 1 1 calc R . .
H5B H 0.1837 -0.6145 0.2401 0.056 Uiso 1 1 calc R . .
C6 C 0.21328(14) -0.4446(3) 0.1645(2) 0.0428(7) Uani 1 1 d . . .
H6A H 0.2206 -0.3502 0.1821 0.051 Uiso 1 1 calc R . .
H6B H 0.1768 -0.4480 0.1119 0.051 Uiso 1 1 calc R . .
C7 C 0.28355(13) -0.5011(3) 0.1239(2) 0.0445(7) Uani 1 1 d . . .
H7A H 0.2769 -0.5966 0.1095 0.053 Uiso 1 1 calc R . .
H7B H 0.2949 -0.4560 0.0610 0.053 Uiso 1 1 calc R . .
C10 C 0.35573(15) -0.3837(3) 0.2589(3) 0.0599(10) Uani 1 1 d . . .
H8 H 0.3230 -0.3154 0.2750 0.072 Uiso 1 1 calc R . .
C8 C 0.40546(15) -0.5602(3) 0.1935(2) 0.0428(7) Uani 1 1 d . . .
H9 H 0.4121 -0.6370 0.1541 0.051 Uiso 1 1 calc R . .
C9 C 0.42335(14) -0.4004(3) 0.2976(3) 0.0612(10) Uani 1 1 d . . .
H10 H 0.4451 -0.3440 0.3449 0.073 Uiso 1 1 calc R . .
C11 C 0.07523(17) 0.2285(3) 0.1259(3) 0.0436(8) Uani 1 1 d . . .
C12 C 0.09488(16) 0.3175(3) 0.0391(2) 0.0381(7) Uani 1 1 d . . .
C13 C 0.04942(15) 0.4260(3) 0.0138(2) 0.0484(7) Uani 1 1 d . . .
H13 H 0.0057 0.4372 0.0478 0.058 Uiso 1 1 calc R . .
C14 C 0.06814(15) 0.5153(3) -0.0595(2) 0.0472(7) Uani 1 1 d . . .
H14 H 0.0361 0.5846 -0.0764 0.057 Uiso 1 1 calc R . .
C15 C 0.13378(16) 0.5055(3) -0.1096(2) 0.0413(8) Uani 1 1 d . . .
C16 C 0.17896(17) 0.3970(3) -0.0872(2) 0.0476(8) Uani 1 1 d . . .
H16 H 0.2228 0.3866 -0.1213 0.057 Uiso 1 1 calc R . .
C17 C 0.15869(15) 0.3030(3) -0.0134(2) 0.0422(7) Uani 1 1 d . . .
H17 H 0.1889 0.2297 0.0002 0.051 Uiso 1 1 calc R . .
C18 C 0.15355(17) 0.6113(3) -0.1844(2) 0.0550(9) Uani 1 1 d . . .
H18A H 0.1090 0.6445 -0.2147 0.066 Uiso 1 1 calc R . .
H18B H 0.1753 0.6865 -0.1483 0.066 Uiso 1 1 calc R . .
C19 C 0.18196(17) 0.4810(3) -0.3399(2) 0.0408(7) Uani 1 1 d . . .
C20 C 0.11136(15) 0.4357(3) -0.3482(2) 0.0441(7) Uani 1 1 d . . .
H20 H 0.0763 0.4650 -0.3027 0.053 Uiso 1 1 calc R . .
C21 C 0.09250(15) 0.3465(3) -0.4244(2) 0.0429(8) Uani 1 1 d . . .
H21 H 0.0448 0.3156 -0.4285 0.052 Uiso 1 1 calc R . .
C22 C 0.14235(15) 0.3025(3) -0.4940(2) 0.0359(7) Uani 1 1 d . . .
C23 C 0.21362(15) 0.3467(3) -0.4851(2) 0.0450(8) Uani 1 1 d . . .
H23 H 0.2485 0.3165 -0.5305 0.054 Uiso 1 1 calc R . .
C24 C 0.23326(14) 0.4348(3) -0.4095(2) 0.0451(7) Uani 1 1 d . . .
H24 H 0.2812 0.4639 -0.4047 0.054 Uiso 1 1 calc R . .
C25 C 0.11982(18) 0.2117(3) -0.5792(2) 0.0435(8) Uani 1 1 d . . .
N1 N 0.09650(11) -0.1105(2) 0.31855(17) 0.0396(6) Uani 1 1 d . . .
N2 N 0.10748(11) -0.3328(2) 0.32170(19) 0.0413(6) Uani 1 1 d . . .
N3 N 0.34497(12) -0.4858(2) 0.19220(17) 0.0412(6) Uani 1 1 d . . .
N4 N 0.45450(11) -0.51355(19) 0.25599(18) 0.0434(7) Uani 1 1 d . . .
O1 O 0.10741(11) 0.11624(19) 0.13710(14) 0.0518(6) Uani 1 1 d . . .
O2 O 0.02923(10) 0.26732(18) 0.18888(15) 0.0533(5) Uani 1 1 d . . .
O3 O 0.05292(11) 0.17670(19) -0.58585(15) 0.0531(6) Uani 1 1 d . . .
O4 O 0.16481(11) 0.17266(19) -0.64155(16) 0.0575(6) Uani 1 1 d . . .
N5 N 0.20304(15) 0.5726(3) -0.2656(2) 0.0644(8) Uani 1 1 d . . .
H5N H 0.2421(15) 0.586(3) -0.244(3) 0.077 Uiso 1 1 d . . .
O1W O 0.07950(17) -0.1426(3) 0.0278(2) 0.0997(10) Uani 1 1 d D . .
H1WB H 0.054(2) -0.144(4) -0.026(2) 0.150 Uiso 1 1 d D . .
H1WA H 0.075(3) -0.068(3) 0.060(3) 0.150 Uiso 1 1 d D . .

loop_
_atom_site_aniso_label
_atom_site_aniso_U_11
_atom_site_aniso_U_22
_atom_site_aniso_U_33
_atom_site_aniso_U_23
_atom_site_aniso_U_13
_atom_site_aniso_U_12
Co1 0.04045(17) 0.03619(17) 0.04314(19) -0.0025(2) -0.0024(3) 0.00006(18)
C1 0.0510(15) 0.0449(16) 0.0433(19) -0.0036(19) -0.0084(19) 0.0076(14)
C2 0.082(2) 0.053(2) 0.042(2) -0.0077(19) -0.0176(18) 0.0009(18)
C3 0.076(2) 0.061(2) 0.041(2) 0.005(2) -0.0181(18) -0.0023(18)
C4 0.0480(16) 0.0341(14) 0.072(2) 0.008(2) 0.0121(19) -0.0062(11)
C5 0.0451(15) 0.0377(14) 0.057(3) 0.0031(17) 0.0028(15) 0.0011(12)
C6 0.0383(16) 0.0444(17) 0.0457(18) 0.0060(16) -0.0009(14) 0.0002(14)
C7 0.0390(18) 0.0494(17) 0.0452(19) -0.0049(16) -0.0026(15) -0.0013(14)
C10 0.0437(17) 0.0551(19) 0.081(3) -0.022(2) -0.0028(19) 0.0086(13)
C8 0.0441(17) 0.0366(16) 0.0478(18) -0.0071(16) 0.0001(15) 0.0024(15)
C9 0.0492(18) 0.058(2) 0.077(3) -0.027(2) -0.0056(18) 0.0042(14)
C11 0.043(2) 0.041(2) 0.047(2) -0.0043(17) -0.0071(17) -0.0101(17)
C12 0.0428(18) 0.0349(17) 0.0367(19) -0.0059(16) -0.0025(15) -0.0018(15)
C13 0.0431(17) 0.0455(17) 0.0567(19) -0.0010(18) 0.0035(15) -0.0005(16)
C14 0.0497(19) 0.0421(17) 0.050(2) 0.0026(16) -0.0133(17) 0.0023(15)
C15 0.047(2) 0.0412(19) 0.0353(19) -0.0091(16) -0.0045(15) -0.0035(16)
C16 0.0480(19) 0.048(2) 0.047(2) -0.0130(18) 0.0007(16) -0.0034(16)
C17 0.0485(19) 0.0348(17) 0.043(2) -0.0043(16) -0.0039(16) 0.0066(14)
C18 0.079(2) 0.0429(19) 0.043(2) -0.0067(16) -0.0049(18) -0.0088(16)
C19 0.0484(19) 0.0404(18) 0.0335(19) 0.0075(16) -0.0098(16) -0.0071(16)
C20 0.0420(18) 0.061(2) 0.0299(17) -0.0037(17) -0.0004(14) 0.0006(16)
C21 0.0345(17) 0.054(2) 0.040(2) -0.0022(17) -0.0042(15) -0.0060(16)
C22 0.0383(17) 0.0371(17) 0.0323(17) 0.0041(14) -0.0042(14) 0.0042(14)
C23 0.0389(18) 0.0450(18) 0.051(2) 0.0045(16) 0.0022(15) 0.0038(15)
C24 0.0361(16) 0.0506(18) 0.0486(19) 0.0040(18) -0.0026(15) -0.0133(15)
C25 0.055(2) 0.0320(17) 0.044(2) 0.0106(17) 0.0005(17) -0.0039(16)
N1 0.0439(13) 0.0361(14) 0.0387(15) -0.0010(12) -0.0071(10) -0.0004(10)
N2 0.0373(13) 0.0353(14) 0.0514(17) 0.0061(13) 0.0017(12) 0.0030(11)
N3 0.0389(14) 0.0367(13) 0.0479(15) -0.0069(13) 0.0018(12) 0.0006(11)
N4 0.0440(13) 0.0379(12) 0.048(2) -0.0056(12) -0.0065(13) 0.0019(10)
O1 0.0604(14) 0.0424(13) 0.0525(14) 0.0044(11) 0.0030(11) 0.0063(11)
O2 0.0625(14) 0.0425(12) 0.0551(14) -0.0027(11) 0.0132(12) -0.0033(10)
O3 0.0459(13) 0.0619(14) 0.0516(14) -0.0162(12) -0.0052(11) -0.0026(11)
O4 0.0645(13) 0.0517(14) 0.0564(15) -0.0165(11) 0.0180(12) -0.0082(11)
N5 0.0638(19) 0.0751(18) 0.0543(19) -0.0031(16) -0.0130(17) -0.0296(17)
O1W 0.119(2) 0.0803(19) 0.100(2) 0.0057(18) -0.0541(19) -0.0098(18)

loop_
_atom_type_symbol
_atom_type_description
_atom_type_scat_dispersion_real
_atom_type_scat_dispersion_imag
_atom_type_scat_source
C C 0.0033 0.0016 'International Tables Vol C Tables 4.2.6.8 and 6.1.1.4'
H H 0.0000 0.0000 'International Tables Vol C Tables 4.2.6.8 and 6.1.1.4'
N N 0.0061 0.0033 'International Tables Vol C Tables 4.2.6.8 and 6.1.1.4'
O O 0.0106 0.0060 'International Tables Vol C Tables 4.2.6.8 and 6.1.1.4'
Co Co 0.3494 0.9721 'International Tables Vol C Tables 4.2.6.8 and 6.1.1.4'

loop_
_geom_angle_atom_site_label_1
_geom_angle_atom_site_label_2
_geom_angle_atom_site_label_3
_geom_angle
_geom_angle_site_symmetry_1
_geom_angle_site_symmetry_3
_geom_angle_publ_flag
N4 Co1 N1 93.63(8) 4_445 . ?
N4 Co1 O3 102.37(8) 4_445 1_556 ?
N1 Co1 O3 102.37(9) . 1_556 ?
N4 Co1 O1 108.87(9) 4_445 . ?
N1 Co1 O1 104.90(8) . . ?
O3 Co1 O1 136.58(8) 1_556 . ?
N4 Co1 O2 87.23(8) 4_445 . ?
N1 Co1 O2 163.72(9) . . ?
O3 Co1 O2 93.29(8) 1_556 . ?
O1 Co1 O2 59.71(7) . . ?
N4 Co1 O4 160.28(8) 4_445 1_556 ?
N1 Co1 O4 88.14(8) . 1_556 ?
O3 Co1 O4 58.18(7) 1_556 1_556 ?
O1 Co1 O4 89.56(8) . 1_556 ?
O2 Co1 O4 96.52(7) . 1_556 ?
N4 Co1 C11 100.23(9) 4_445 . ?
N1 Co1 C11 134.91(10) . . ?
O3 Co1 C11 115.88(9) 1_556 . ?
O1 Co1 C11 30.07(8) . . ?
O2 Co1 C11 29.69(8) . . ?
O4 Co1 C11 92.26(8) 1_556 . ?
N1 C1 N2 112.5(3) . . ?
N1 C1 H1 123.8 . . ?
N2 C1 H1 123.8 . . ?
C3 C2 N1 110.9(3) . . ?
C3 C2 H2 124.6 . . ?
N1 C2 H2 124.6 . . ?
C2 C3 N2 106.1(3) . . ?
C2 C3 H3 126.9 . . ?
N2 C3 H3 126.9 . . ?
N2 C4 C5 113.02(19) . . ?
N2 C4 H4A 109.0 . . ?
C5 C4 H4A 109.0 . . ?
N2 C4 H4B 109.0 . . ?
C5 C4 H4B 109.0 . . ?
H4A C4 H4B 107.8 . . ?
C6 C5 C4 113.7(2) . . ?
C6 C5 H5A 108.8 . . ?
C4 C5 H5A 108.8 . . ?
C6 C5 H5B 108.8 . . ?
C4 C5 H5B 108.8 . . ?
H5A C5 H5B 107.7 . . ?
C5 C6 C7 113.8(2) . . ?
C5 C6 H6A 108.8 . . ?
C7 C6 H6A 108.8 . . ?
C5 C6 H6B 108.8 . . ?
C7 C6 H6B 108.8 . . ?
H6A C6 H6B 107.7 . . ?
N3 C7 C6 113.8(2) . . ?
N3 C7 H7A 108.8 . . ?
C6 C7 H7A 108.8 . . ?
N3 C7 H7B 108.8 . . ?
C6 C7 H7B 108.8 . . ?
H7A C7 H7B 107.7 . . ?
C9 C10 N3 107.0(2) . . ?
C9 C10 H8 126.5 . . ?
N3 C10 H8 126.5 . . ?
N4 C8 N3 112.9(2) . . ?
N4 C8 H9 123.6 . . ?
N3 C8 H9 123.6 . . ?
C10 C9 N4 109.1(3) . . ?
C10 C9 H10 125.4 . . ?
N4 C9 H10 125.4 . . ?
O2 C11 O1 120.4(3) . . ?
O2 C11 C12 120.0(3) . . ?
O1 C11 C12 119.5(3) . . ?
O2 C11 Co1 64.30(16) . . ?
O1 C11 Co1 56.25(15) . . ?
C12 C11 Co1 172.5(2) . . ?
C17 C12 C13 117.9(3) . . ?
C17 C12 C11 122.5(3) . . ?
C13 C12 C11 119.4(3) . . ?
C14 C13 C12 121.2(3) . . ?
C14 C13 H13 119.4 . . ?
C12 C13 H13 119.4 . . ?
C13 C14 C15 121.4(3) . . ?
C13 C14 H14 119.3 . . ?
C15 C14 H14 119.3 . . ?
C14 C15 C16 118.3(3) . . ?
C14 C15 C18 119.1(3) . . ?
C16 C15 C18 122.6(3) . . ?
C15 C16 C17 120.1(3) . . ?
C15 C16 H16 119.9 . . ?
C17 C16 H16 119.9 . . ?
C12 C17 C16 121.0(3) . . ?
C12 C17 H17 119.5 . . ?
C16 C17 H17 119.5 . . ?
N5 C18 C15 117.5(3) . . ?
N5 C18 H18A 107.9 . . ?
C15 C18 H18A 107.9 . . ?
N5 C18 H18B 107.9 . . ?
C15 C18 H18B 107.9 . . ?
H18A C18 H18B 107.2 . . ?
C20 C19 N5 122.0(3) . . ?
C20 C19 C24 118.5(3) . . ?
N5 C19 C24 119.5(3) . . ?
C19 C20 C21 120.0(3) . . ?
C19 C20 H20 120.0 . . ?
C21 C20 H20 120.0 . . ?
C22 C21 C20 121.8(3) . . ?
C22 C21 H21 119.1 . . ?
C20 C21 H21 119.1 . . ?
C21 C22 C23 118.3(3) . . ?
C21 C22 C25 120.8(3) . . ?
C23 C22 C25 120.9(3) . . ?
C24 C23 C22 120.6(3) . . ?
C24 C23 H23 119.7 . . ?
C22 C23 H23 119.7 . . ?
C23 C24 C19 120.8(2) . . ?
C23 C24 H24 119.6 . . ?
C19 C24 H24 119.6 . . ?
O4 C25 O3 120.9(3) . . ?
O4 C25 C22 120.6(3) . . ?
O3 C25 C22 118.6(3) . . ?
C1 N1 C2 104.0(2) . . ?
C1 N1 Co1 127.91(19) . . ?
C2 N1 Co1 126.8(2) . . ?
C1 N2 C3 106.5(2) . . ?
C1 N2 C4 126.8(3) . . ?
C3 N2 C4 126.7(3) . . ?
C8 N3 C10 106.2(2) . . ?
C8 N3 C7 126.7(2) . . ?
C10 N3 C7 126.7(2) . . ?
C8 N4 C9 104.8(2) . . ?
C8 N4 Co1 128.78(19) . 4_545 ?
C9 N4 Co1 126.13(18) . 4_545 ?
C11 O1 Co1 93.68(19) . . ?
C11 O2 Co1 86.01(18) . . ?
C25 O3 Co1 97.50(18) . 1_554 ?
C25 O4 Co1 83.15(17) . 1_554 ?
C19 N5 C18 121.3(2) . . ?
C19 N5 H5N 128(3) . . ?
C18 N5 H5N 105(3) . . ?
H1WB O1W H1WA 112(4) . . ?

loop_
_geom_bond_atom_site_label_1
_geom_bond_atom_site_label_2
_geom_bond_distance
_geom_bond_site_symmetry_2
_geom_bond_publ_flag
Co1 N4 2.058(2) 4_445 ?
Co1 N1 2.059(2) . ?
Co1 O3 2.0594(19) 1_556 ?
Co1 O1 2.0993(19) . ?
Co1 O2 2.2759(19) . ?
Co1 O4 2.399(2) 1_556 ?
Co1 C11 2.520(3) . ?
C1 N1 1.322(3) . ?
C1 N2 1.329(3) . ?
C1 H1 0.9300 . ?
C2 C3 1.346(4) . ?
C2 N1 1.352(3) . ?
C2 H2 0.9300 . ?
C3 N2 1.356(3) . ?
C3 H3 0.9300 . ?
C4 N2 1.453(3) . ?
C4 C5 1.528(3) . ?
C4 H4A 0.9700 . ?
C4 H4B 0.9700 . ?
C5 C6 1.497(3) . ?
C5 H5A 0.9700 . ?
C5 H5B 0.9700 . ?
C6 C7 1.508(3) . ?
C6 H6A 0.9700 . ?
C6 H6B 0.9700 . ?
C7 N3 1.457(3) . ?
C7 H7A 0.9700 . ?
C7 H7B 0.9700 . ?
C10 C9 1.356(4) . ?
C10 N3 1.357(3) . ?
C10 H8 0.9300 . ?
C8 N4 1.310(3) . ?
C8 N3 1.333(3) . ?
C8 H9 0.9300 . ?
C9 N4 1.373(3) . ?
C9 H10 0.9300 . ?
C11 O2 1.251(3) . ?
C11 O1 1.265(3) . ?
C11 C12 1.495(4) . ?
C12 C17 1.373(4) . ?
C12 C13 1.400(4) . ?
C13 C14 1.359(4) . ?
C13 H13 0.9300 . ?
C14 C15 1.382(3) . ?
C14 H14 0.9300 . ?
C15 C16 1.388(4) . ?
C15 C18 1.488(4) . ?
C16 C17 1.401(4) . ?
C16 H16 0.9300 . ?
C17 H17 0.9300 . ?
C18 N5 1.463(4) . ?
C18 H18A 0.9700 . ?
C18 H18B 0.9700 . ?
C19 C20 1.378(4) . ?
C19 N5 1.394(4) . ?
C19 C24 1.398(4) . ?
C20 C21 1.387(4) . ?
C20 H20 0.9300 . ?
C21 C22 1.373(4) . ?
C21 H21 0.9300 . ?
C22 C23 1.387(3) . ?
C22 C25 1.502(4) . ?
C23 C24 1.378(4) . ?
C23 H23 0.9300 . ?
C24 H24 0.9300 . ?
C25 O4 1.234(3) . ?
C25 O3 1.281(3) . ?
N4 Co1 2.058(2) 4_545 ?
O3 Co1 2.0594(19) 1_554 ?
O4 Co1 2.399(2) 1_554 ?
N5 H5N 0.78(3) . ?
O1W H1WB 0.851(18) . ?
O1W H1WA 0.861(18) . ?

loop_
_geom_hbond_atom_site_label_D
_geom_hbond_atom_site_label_H
_geom_hbond_atom_site_label_A
_geom_hbond_distance_DH
_geom_hbond_distance_HA
_geom_hbond_distance_DA
_geom_hbond_angle_DHA
_geom_hbond_site_symmetry_A
N5 H5N O4 0.78(3) 2.35(3) 3.099(3) 160(3) 3
O1W H1WB O3 0.851(18) 2.15(3) 2.886(3) 144(4) 2
O1W H1WA O1 0.861(18) 2.17(2) 2.984(3) 158(4) .

loop_
_geom_torsion_atom_site_label_1
_geom_torsion_atom_site_label_2
_geom_torsion_atom_site_label_3
_geom_torsion_atom_site_label_4
_geom_torsion
_geom_torsion_site_symmetry_1
_geom_torsion_site_symmetry_2
_geom_torsion_site_symmetry_3
_geom_torsion_site_symmetry_4
_geom_torsion_publ_flag
N1 C2 C3 N2 0.0(4) . . . . ?
N2 C4 C5 C6 -64.6(4) . . . . ?
C4 C5 C6 C7 -172.6(2) . . . . ?
C5 C6 C7 N3 -65.7(3) . . . . ?
N3 C10 C9 N4 -0.6(4) . . . . ?
N4 Co1 C11 O2 65.45(17) 4_445 . . . ?
N1 Co1 C11 O2 171.16(14) . . . . ?
O3 Co1 C11 O2 -43.78(19) 1_556 . . . ?
O1 Co1 C11 O2 175.6(3) . . . . ?
O4 Co1 C11 O2 -99.22(16) 1_556 . . . ?
N4 Co1 C11 O1 -110.13(16) 4_445 . . . ?
N1 Co1 C11 O1 -4.4(2) . . . . ?
O3 Co1 C11 O1 140.64(15) 1_556 . . . ?
O2 Co1 C11 O1 -175.6(3) . . . . ?
O4 Co1 C11 O1 85.21(16) 1_556 . . . ?
N4 Co1 C11 C12 -168.2(18) 4_445 . . . ?
N1 Co1 C11 C12 -62.5(18) . . . . ?
O3 Co1 C11 C12 82.6(18) 1_556 . . . ?
O1 Co1 C11 C12 -58.0(17) . . . . ?
O2 Co1 C11 C12 126.4(18) . . . . ?
O4 Co1 C11 C12 27.2(18) 1_556 . . . ?
O2 C11 C12 C17 159.0(3) . . . . ?
O1 C11 C12 C17 -18.3(4) . . . . ?
Co1 C11 C12 C17 35.9(19) . . . . ?
O2 C11 C12 C13 -16.5(4) . . . . ?
O1 C11 C12 C13 166.2(3) . . . . ?
Co1 C11 C12 C13 -139.6(17) . . . . ?
C17 C12 C13 C14 -0.8(4) . . . . ?
C11 C12 C13 C14 174.9(2) . . . . ?
C12 C13 C14 C15 -2.3(4) . . . . ?
C13 C14 C15 C16 3.5(4) . . . . ?
C13 C14 C15 C18 -176.0(2) . . . . ?
C14 C15 C16 C17 -1.8(4) . . . . ?
C18 C15 C16 C17 177.7(2) . . . . ?
C13 C12 C17 C16 2.5(4) . . . . ?
C11 C12 C17 C16 -173.1(3) . . . . ?
C15 C16 C17 C12 -1.2(4) . . . . ?
C14 C15 C18 N5 -153.4(3) . . . . ?
C16 C15 C18 N5 27.1(4) . . . . ?
N5 C19 C20 C21 178.8(3) . . . . ?
C24 C19 C20 C21 -0.1(4) . . . . ?
C19 C20 C21 C22 -1.0(4) . . . . ?
C20 C21 C22 C23 1.7(4) . . . . ?
C20 C21 C22 C25 -176.7(3) . . . . ?
C21 C22 C23 C24 -1.4(4) . . . . ?
C25 C22 C23 C24 177.0(3) . . . . ?
C22 C23 C24 C19 0.3(4) . . . . ?
C20 C19 C24 C23 0.4(4) . . . . ?
N5 C19 C24 C23 -178.5(3) . . . . ?
C21 C22 C25 O4 179.9(3) . . . . ?
C23 C22 C25 O4 1.5(4) . . . . ?
C21 C22 C25 O3 0.4(4) . . . . ?
C23 C22 C25 O3 -178.0(3) . . . . ?
N2 C1 N1 C2 0.7(3) . . . . ?
N2 C1 N1 Co1 -166.65(16) . . . . ?
C3 C2 N1 C1 -0.4(3) . . . . ?
C3 C2 N1 Co1 167.2(2) . . . . ?
N4 Co1 N1 C1 57.4(2) 4_445 . . . ?
O3 Co1 N1 C1 160.9(2) 1_556 . . . ?
O1 Co1 N1 C1 -53.3(2) . . . . ?
O2 Co1 N1 C1 -35.2(4) . . . . ?
O4 Co1 N1 C1 -142.3(2) 1_556 . . . ?
C11 Co1 N1 C1 -51.0(3) . . . . ?
N4 Co1 N1 C2 -107.3(2) 4_445 . . . ?
O3 Co1 N1 C2 -3.8(2) 1_556 . . . ?
O1 Co1 N1 C2 142.1(2) . . . . ?
O2 Co1 N1 C2 160.1(2) . . . . ?
O4 Co1 N1 C2 53.0(2) 1_556 . . . ?
C11 Co1 N1 C2 144.4(2) . . . . ?
N1 C1 N2 C3 -0.8(3) . . . . ?
N1 C1 N2 C4 -179.0(2) . . . . ?
C2 C3 N2 C1 0.5(3) . . . . ?
C2 C3 N2 C4 178.7(2) . . . . ?
C5 C4 N2 C1 92.2(3) . . . . ?
C5 C4 N2 C3 -85.7(4) . . . . ?
N4 C8 N3 C10 -0.1(3) . . . . ?
N4 C8 N3 C7 173.0(2) . . . . ?
C9 C10 N3 C8 0.4(3) . . . . ?
C9 C10 N3 C7 -172.6(3) . . . . ?
C6 C7 N3 C8 156.7(2) . . . . ?
C6 C7 N3 C10 -31.7(4) . . . . ?
N3 C8 N4 C9 -0.3(3) . . . . ?
N3 C8 N4 Co1 -173.98(17) . . . 4_545 ?
C10 C9 N4 C8 0.6(3) . . . . ?
C10 C9 N4 Co1 174.5(2) . . . 4_545 ?
O2 C11 O1 Co1 -4.6(3) . . . . ?
C12 C11 O1 Co1 172.7(2) . . . . ?
N4 Co1 O1 C11 77.54(17) 4_445 . . . ?
N1 Co1 O1 C11 176.76(16) . . . . ?
O3 Co1 O1 C11 -56.1(2) 1_556 . . . ?
O2 Co1 O1 C11 2.53(16) . . . . ?
O4 Co1 O1 C11 -95.28(16) 1_556 . . . ?
O1 C11 O2 Co1 4.3(3) . . . . ?
C12 C11 O2 Co1 -173.0(2) . . . . ?
N4 Co1 O2 C11 -116.34(17) 4_445 . . . ?
N1 Co1 O2 C11 -22.9(4) . . . . ?
O3 Co1 O2 C11 141.42(17) 1_556 . . . ?
O1 Co1 O2 C11 -2.56(16) . . . . ?
O4 Co1 O2 C11 83.09(17) 1_556 . . . ?
O4 C25 O3 Co1 -6.0(3) . . . 1_554 ?
C22 C25 O3 Co1 173.6(2) . . . 1_554 ?
O3 C25 O4 Co1 5.1(3) . . . 1_554 ?
C22 C25 O4 Co1 -174.4(2) . . . 1_554 ?
C20 C19 N5 C18 8.3(4) . . . . ?
C24 C19 N5 C18 -172.8(3) . . . . ?
C15 C18 N5 C19 67.5(3) . . . . ?
